data_9004235
loop_
_publ_author_name
'Sherriff, B. L.'
'Grundy, H. D.'
'Hartman, J. S.'
'Hawthorne, F. C.'
'Cerny, P.'

_publ_section_title
;
 The incorporation of alkalis in beryl: multi-nuclear MAS NMR
 and crystal-structure study
 Sample: BLM503
;
_journal_name_full 'The Canadian Mineralogist'
_journal_page_first 271
_journal_page_last 285
_journal_volume 29
_journal_year 1991
_chemical_compound_source 'Bernic Lake, Manitoba, Canada'
_chemical_formula_sum 'Al2 Be2.7 Cs0.11 Li0.62 Na0.19 O18 Si6'
_chemical_name_mineral Beryl
_space_group_IT_number 192
_symmetry_space_group_name_Hall '-P 6 2c'
_symmetry_space_group_name_H-M 'P 6/m c c'
_cell_angle_alpha 90
_cell_angle_beta 90
_cell_angle_gamma 120
_cell_formula_units_Z 2
_cell_length_a 9.210
_cell_length_b 9.210
_cell_length_c 9.230
_cell_volume 678.034
_database_code_amcsd 0005260
_exptl_crystal_density_diffrn 2.734
_cod_original_formula_sum 'Si6 Be2.7 Li.62 Al2 O18 Na.19 Cs.11'
_cod_database_code 9004235

loop_
_space_group_symop_operation_xyz
x,y,z
-x,-x+y,1/2+z
x,x-y,1/2-z
-x+y,-x,-z
x-y,x,z
-y,-x,1/2+z
y,x,1/2-z
y,-x+y,-z
-y,x-y,z
x-y,-y,1/2+z
-x+y,y,1/2-z
x,y,-z
-x,-y,z
x,x-y,1/2+z
-x,-x+y,1/2-z
x-y,x,-z
-x+y,-x,z
y,x,1/2+z
-y,-x,1/2-z
-y,x-y,-z
y,-x+y,z
-x+y,y,1/2+z
x-y,-y,1/2-z
-x,-y,-z

loop_
_atom_site_label
_atom_site_fract_x
_atom_site_fract_y
_atom_site_fract_z
_atom_site_occupancy
_atom_site_U_iso_or_equiv
Si 0.38900 0.11850 0.00000 1.00000 0.00420
Be 0.50000 0.00000 0.25000 0.90000 0.00880
Li1 0.50000 0.00000 0.25000 0.10000 0.00880
Al 0.66667 0.33333 0.25000 1.00000 0.00520
O1 0.30600 0.23540 0.00000 1.00000 0.01170
O2 0.49820 0.14690 0.14480 1.00000 0.01030
Na 0.00000 0.00000 0.00000 0.19000 0.02170
Li2 0.00000 0.00000 0.00000 0.32000 0.02170
Cs 0.00000 0.00000 0.25000 0.11000 0.03670

loop_
_cod_changelog_entry_id
_cod_changelog_entry_author
_cod_changelog_entry_date
_cod_changelog_entry_text
1
;cod-tools version 3.10.1
Id: cif_fix_AMCSD_atom_labels 10224 2024-08-07 11:09:31Z saulius
;
2024-08-07T19:39:09+03:00
;Changed the following '_atom_site_label' values:
the first duplicated label 'Li'  converted to 'Li1'
duplicated label 'Li' at index 7 converted to 'Li2'
;

loop_
_cod_related_entry_id
_cod_related_entry_database
_cod_related_entry_code
1 AMCSD 0005260
